data_8106147
loop_
_publ_author_name
'Obi, Grace'
'Zamisa, Sizwe J.'
'Heerden, Fanie R.'

_publ_section_title
;
 Crystal structure of 4-methoxy-6-phenyl-2H-pyran-2-one, C12H10O3
;
_journal_issue 3
_journal_name_full 'Zeitschrift f\"ur Kristallographie - New Crystal Structures'
_journal_page_first 343
_journal_page_last 344
_journal_paper_doi 10.1515/ncrs-2017-0068
_journal_volume 233
_journal_year 2018
_chemical_formula_moiety 'C12 H10 O3'
_chemical_formula_sum 'C12 H10 O3'
_chemical_formula_weight 202.20
_chemical_name_systematic 4-methoxy-6-phenyl-2H-pyran-2-one
_space_group_crystal_system triclinic
_space_group_IT_number 2
_space_group_name_Hall '-P 1'
_space_group_name_H-M_alt 'P -1'
_atom_sites_solution_hydrogens geom
_audit_creation_method SHELXL-2014
_cell_angle_alpha 82.241(4)
_cell_angle_beta 88.161(3)
_cell_angle_gamma 70.192(5)
_cell_formula_units_Z 2
_cell_length_a 7.2709(5)
_cell_length_b 7.3228(5)
_cell_length_c 9.4670(7)
_cell_measurement_reflns_used 4102
_cell_measurement_temperature 100(2)
_cell_measurement_theta_max 27.40
_cell_measurement_theta_min 2.98
_cell_volume 469.84(6)
_computing_cell_refinement 'APEX2, Ver. 2011.4-1 [1]'
_computing_data_collection 'APEX2, Ver. 2011.4-1 [1]'
_computing_data_reduction 'APEX2, Ver. 2011.4-1 [1]'
_computing_molecular_graphics 'ORTEP-3 [3]'
_computing_publication_material 'SHELXL-2014/7 [2]'
_computing_structure_refinement 'SHELXL-2014/7 [2]'
_computing_structure_solution 'SHELXL-2014/7 [2]'
_diffrn_ambient_temperature 100(2)
_diffrn_measured_fraction_theta_full 0.969
_diffrn_measured_fraction_theta_max 0.970
_diffrn_measurement_device_type 'Bruker APEXII CCD'
_diffrn_measurement_method '\w and \f-scans'
_diffrn_radiation_monochromator graphite
_diffrn_radiation_source 'Incoatec microsource'
_diffrn_radiation_type MoK\a
_diffrn_radiation_wavelength 0.71073
_diffrn_reflns_av_R_equivalents 0.0190
_diffrn_reflns_av_unetI/netI 0.0178
_diffrn_reflns_Laue_measured_fraction_full 0.969
_diffrn_reflns_Laue_measured_fraction_max 0.970
_diffrn_reflns_limit_h_max 9
_diffrn_reflns_limit_h_min -9
_diffrn_reflns_limit_k_max 9
_diffrn_reflns_limit_k_min -9
_diffrn_reflns_limit_l_max 12
_diffrn_reflns_limit_l_min -12
_diffrn_reflns_number 7509
_diffrn_reflns_point_group_measured_fraction_full 0.969
_diffrn_reflns_point_group_measured_fraction_max 0.970
_diffrn_reflns_theta_full 25.242
_diffrn_reflns_theta_max 27.427
_diffrn_reflns_theta_min 2.171
_exptl_absorpt_coefficient_mu 0.103
_exptl_absorpt_correction_T_max 0.992
_exptl_absorpt_correction_T_min 0.959
_exptl_absorpt_correction_type multi-scan
_exptl_absorpt_process_details 'SADABS, Bruker 2012'
_exptl_crystal_colour colourless
_exptl_crystal_density_diffrn 1.429
_exptl_crystal_description block
_exptl_crystal_F_000 212
_exptl_crystal_size_max 0.310
_exptl_crystal_size_mid 0.190
_exptl_crystal_size_min 0.130
_refine_diff_density_max 0.319
_refine_diff_density_min -0.258
_refine_diff_density_rms 0.047
_refine_ls_extinction_coef .
_refine_ls_extinction_method none
_refine_ls_goodness_of_fit_ref 1.070
_refine_ls_hydrogen_treatment constr
_refine_ls_matrix_type full
_refine_ls_number_parameters 137
_refine_ls_number_reflns 2090
_refine_ls_number_restraints 0
_refine_ls_restrained_S_all 1.070
_refine_ls_R_factor_all 0.0413
_refine_ls_R_factor_gt 0.0370
_refine_ls_shift/su_max 0.000
_refine_ls_shift/su_mean 0.000
_refine_ls_structure_factor_coef Fsqd
_refine_ls_weighting_details 'w=1/[\s^2^(Fo^2^)+(0.0534P)^2^+0.2043P] where P=(Fo^2^+2Fc^2^)/3'
_refine_ls_weighting_scheme calc
_refine_ls_wR_factor_gt 0.1035
_refine_ls_wR_factor_ref 0.1082
_reflns_Friedel_coverage 0.000
_reflns_Friedel_fraction_full .
_reflns_Friedel_fraction_max .
_reflns_number_gt 1871
_reflns_number_total 2090
_reflns_threshold_expression 'I > 2\s(I)'
_cod_data_source_file suppl_ncrs-2017-0068_suppl.cif
_cod_data_source_block MePhPyranone
_cod_database_code 8106147
_shelx_space_group_comment
;
The symmetry employed for this shelxl refinement is uniquely defined
by the following loop, which should always be used as a source of
symmetry information in preference to the above space-group names.
They are only intended as comments.
;
_shelx_estimated_absorpt_t_min 0.969
_shelx_estimated_absorpt_t_max 0.987

loop_
_space_group_symop_operation_xyz
'x, y, z'
'-x, -y, -z'

loop_
_atom_site_label
_atom_site_type_symbol
_atom_site_fract_x
_atom_site_fract_y
_atom_site_fract_z
_atom_site_U_iso_or_equiv
_atom_site_adp_type
_atom_site_occupancy
_atom_site_site_symmetry_order
_atom_site_calc_flag
_atom_site_refinement_flags_posn
_atom_site_refinement_flags_adp
_atom_site_refinement_flags_occupancy
_atom_site_disorder_assembly
_atom_site_disorder_group
C1 C 0.22024(19) 1.00221(18) 0.35143(13) 0.0183(3) Uani 1 1 d . . . . .
H1A H 0.161756 0.942809 0.431516 0.027 Uiso 1 1 calc R U . . .
H1B H 0.164989 1.145165 0.345066 0.027 Uiso 1 1 calc R U . . .
H1C H 0.362045 0.959930 0.366465 0.027 Uiso 1 1 calc R U . . .
C2 C 0.24864(16) 0.74773(16) 0.21294(12) 0.0132(2) Uani 1 1 d . . . . .
C3 C 0.34992(17) 0.60870(17) 0.31902(12) 0.0140(2) Uani 1 1 d . . . . .
H3 H 0.374911 0.645165 0.407108 0.017 Uiso 1 1 calc R U . . .
C4 C 0.41842(17) 0.40752(17) 0.29707(12) 0.0142(2) Uani 1 1 d . . . . .
C5 C 0.27170(16) 0.50579(17) 0.06034(12) 0.0126(2) Uani 1 1 d . . . . .
C6 C 0.20801(17) 0.69565(17) 0.07999(12) 0.0138(2) Uani 1 1 d . . . . .
H6 H 0.137029 0.793784 0.006591 0.017 Uiso 1 1 calc R U . . .
C7 C 0.24591(16) 0.42345(16) -0.06846(12) 0.0130(2) Uani 1 1 d . . . . .
C8 C 0.29998(17) 0.22085(17) -0.06696(13) 0.0153(2) Uani 1 1 d . . . . .
H8 H 0.349620 0.135928 0.018517 0.018 Uiso 1 1 calc R U . . .
C9 C 0.28166(18) 0.14262(17) -0.18960(13) 0.0179(3) Uani 1 1 d . . . . .
H9 H 0.319447 0.004744 -0.187640 0.021 Uiso 1 1 calc R U . . .
C10 C 0.20837(18) 0.26540(19) -0.31475(13) 0.0183(3) Uani 1 1 d . . . . .
H10 H 0.197045 0.211842 -0.398702 0.022 Uiso 1 1 calc R U . . .
C11 C 0.15155(18) 0.46725(19) -0.31682(13) 0.0183(3) Uani 1 1 d . . . . .
H11 H 0.099773 0.551521 -0.402146 0.022 Uiso 1 1 calc R U . . .
C12 C 0.17006(17) 0.54647(17) -0.19471(13) 0.0158(3) Uani 1 1 d . . . . .
H12 H 0.131109 0.684477 -0.197016 0.019 Uiso 1 1 calc R U . . .
O1 O 0.17895(13) 0.94151(12) 0.22094(9) 0.0166(2) Uani 1 1 d . . . . .
O2 O 0.51240(14) 0.26790(12) 0.37978(9) 0.0200(2) Uani 1 1 d . . . . .
O3 O 0.37392(12) 0.36424(12) 0.16552(9) 0.0147(2) Uani 1 1 d . . . . .

loop_
_atom_site_aniso_label
_atom_site_aniso_U_11
_atom_site_aniso_U_22
_atom_site_aniso_U_33
_atom_site_aniso_U_23
_atom_site_aniso_U_13
_atom_site_aniso_U_12
C1 0.0217(6) 0.0161(6) 0.0171(6) -0.0069(4) -0.0018(4) -0.0044(5)
C2 0.0119(5) 0.0137(5) 0.0153(6) -0.0034(4) 0.0024(4) -0.0055(4)
C3 0.0151(5) 0.0164(6) 0.0123(5) -0.0045(4) 0.0009(4) -0.0066(4)
C4 0.0169(5) 0.0156(5) 0.0115(5) -0.0015(4) -0.0017(4) -0.0070(4)
C5 0.0111(5) 0.0156(5) 0.0110(5) -0.0009(4) 0.0002(4) -0.0048(4)
C6 0.0139(5) 0.0148(6) 0.0121(5) -0.0012(4) -0.0008(4) -0.0042(4)
C7 0.0104(5) 0.0158(6) 0.0135(6) -0.0039(4) 0.0012(4) -0.0046(4)
C8 0.0151(5) 0.0154(6) 0.0149(6) -0.0026(4) -0.0003(4) -0.0042(4)
C9 0.0172(6) 0.0160(6) 0.0212(6) -0.0074(5) 0.0019(5) -0.0048(5)
C10 0.0166(6) 0.0247(6) 0.0156(6) -0.0095(5) 0.0009(4) -0.0072(5)
C11 0.0182(6) 0.0228(6) 0.0125(6) -0.0016(5) -0.0021(4) -0.0054(5)
C12 0.0158(6) 0.0158(5) 0.0154(6) -0.0031(4) -0.0011(4) -0.0042(4)
O1 0.0209(4) 0.0123(4) 0.0157(4) -0.0039(3) -0.0032(3) -0.0032(3)
O2 0.0287(5) 0.0142(4) 0.0159(4) 0.0004(3) -0.0075(3) -0.0057(4)
O3 0.0186(4) 0.0127(4) 0.0121(4) -0.0020(3) -0.0034(3) -0.0040(3)

loop_
_atom_type_symbol
_atom_type_description
_atom_type_scat_dispersion_real
_atom_type_scat_dispersion_imag
_atom_type_scat_source
C C 0.0033 0.0016 'International Tables Vol C Tables 4.2.6.8 and 6.1.1.4'
H H 0.0000 0.0000 'International Tables Vol C Tables 4.2.6.8 and 6.1.1.4'
O O 0.0106 0.0060 'International Tables Vol C Tables 4.2.6.8 and 6.1.1.4'

loop_
_geom_angle_atom_site_label_1
_geom_angle_atom_site_label_2
_geom_angle_atom_site_label_3
_geom_angle
_geom_angle_site_symmetry_1
_geom_angle_site_symmetry_3
O1 C1 H1A 109.5 . .
O1 C1 H1B 109.5 . .
H1A C1 H1B 109.5 . .
O1 C1 H1C 109.5 . .
H1A C1 H1C 109.5 . .
H1B C1 H1C 109.5 . .
O1 C2 C3 124.77(11) . .
O1 C2 C6 114.15(10) . .
C3 C2 C6 121.07(10) . .
C2 C3 C4 119.55(11) . .
C2 C3 H3 120.2 . .
C4 C3 H3 120.2 . .
O2 C4 O3 115.50(10) . .
O2 C4 C3 127.37(11) . .
O3 C4 C3 117.13(10) . .
C6 C5 O3 120.65(10) . .
C6 C5 C7 127.17(10) . .
O3 C5 C7 112.17(9) . .
C5 C6 C2 119.09(10) . .
C5 C6 H6 120.5 . .
C2 C6 H6 120.5 . .
C8 C7 C12 118.95(11) . .
C8 C7 C5 120.44(10) . .
C12 C7 C5 120.60(10) . .
C9 C8 C7 120.54(11) . .
C9 C8 H8 119.7 . .
C7 C8 H8 119.7 . .
C10 C9 C8 120.18(11) . .
C10 C9 H9 119.9 . .
C8 C9 H9 119.9 . .
C9 C10 C11 119.73(11) . .
C9 C10 H10 120.1 . .
C11 C10 H10 120.1 . .
C10 C11 C12 120.40(11) . .
C10 C11 H11 119.8 . .
C12 C11 H11 119.8 . .
C11 C12 C7 120.20(11) . .
C11 C12 H12 119.9 . .
C7 C12 H12 119.9 . .
C2 O1 C1 116.36(9) . .
C5 O3 C4 122.50(9) . .

loop_
_geom_bond_atom_site_label_1
_geom_bond_atom_site_label_2
_geom_bond_distance
_geom_bond_site_symmetry_2
C1 O1 1.4409(14) .
C1 H1A 0.9800 .
C1 H1B 0.9800 .
C1 H1C 0.9800 .
C2 O1 1.3474(14) .
C2 C3 1.3604(17) .
C2 C6 1.4306(16) .
C3 C4 1.4284(16) .
C3 H3 0.9500 .
C4 O2 1.2124(14) .
C4 O3 1.3993(14) .
C5 C6 1.3454(16) .
C5 O3 1.3656(13) .
C5 C7 1.4749(16) .
C6 H6 0.9500 .
C7 C8 1.3983(16) .
C7 C12 1.3996(16) .
C8 C9 1.3911(16) .
C8 H8 0.9500 .
C9 C10 1.3872(18) .
C9 H9 0.9500 .
C10 C11 1.3909(18) .
C10 H10 0.9500 .
C11 C12 1.3910(17) .
C11 H11 0.9500 .
C12 H12 0.9500 .

loop_
_geom_hbond_atom_site_label_D
_geom_hbond_atom_site_label_H
_geom_hbond_atom_site_label_A
_geom_hbond_distance_DH
_geom_hbond_distance_HA
_geom_hbond_distance_DA
_geom_hbond_angle_DHA
_geom_hbond_site_symmetry_A
C3 H3 O2 0.95 2.44 3.3826(15) 172 2_666

loop_
_geom_torsion_atom_site_label_1
_geom_torsion_atom_site_label_2
_geom_torsion_atom_site_label_3
_geom_torsion_atom_site_label_4
_geom_torsion
_geom_torsion_site_symmetry_1
_geom_torsion_site_symmetry_2
_geom_torsion_site_symmetry_3
_geom_torsion_site_symmetry_4
O1 C2 C3 C4 -179.25(10) . . . .
C6 C2 C3 C4 0.56(17) . . . .
C2 C3 C4 O2 178.84(12) . . . .
C2 C3 C4 O3 -0.88(17) . . . .
O3 C5 C6 C2 -0.05(17) . . . .
C7 C5 C6 C2 -179.55(10) . . . .
O1 C2 C6 C5 179.75(10) . . . .
C3 C2 C6 C5 -0.08(17) . . . .
C6 C5 C7 C8 -172.27(11) . . . .
O3 C5 C7 C8 8.19(15) . . . .
C6 C5 C7 C12 8.80(18) . . . .
O3 C5 C7 C12 -170.74(10) . . . .
C12 C7 C8 C9 1.03(18) . . . .
C5 C7 C8 C9 -177.91(10) . . . .
C7 C8 C9 C10 -0.34(18) . . . .
C8 C9 C10 C11 -0.59(18) . . . .
C9 C10 C11 C12 0.80(19) . . . .
C10 C11 C12 C7 -0.10(19) . . . .
C8 C7 C12 C11 -0.82(17) . . . .
C5 C7 C12 C11 178.13(11) . . . .
C3 C2 O1 C1 1.33(17) . . . .
C6 C2 O1 C1 -178.49(10) . . . .
C6 C5 O3 C4 -0.33(17) . . . .
C7 C5 O3 C4 179.24(9) . . . .
O2 C4 O3 C5 -178.98(10) . . . .
C3 C4 O3 C5 0.78(16) . . . .
